data_7712974
loop_
_publ_author_name
'Arumugam, Ramar'
'Nayak, Prakash'
'Dey, Bijoy'
'Kannan, Ramkumar'
'Venkatasubbaiah, Krishnan'
'Chandrasekhar, Vadapalli'

_publ_section_title
;
 2-Hydroxyphenyl Benzimidazoles and their Boron Complexes: Synthesis,
 Structure, Aggregation-Induced Emission and Picric acid Sensing
;
_journal_name_full 'Dalton Transactions'
_journal_paper_doi 10.1039/D3DT01199B
_journal_year 2023
_chemical_formula_moiety 'C40 H29 N5 O2, C H2 Cl2 '
_chemical_formula_sum 'C41 H31 Cl2 N5 O2'
_chemical_formula_weight 696.61
_space_group_crystal_system triclinic
_space_group_IT_number 2
_space_group_name_Hall '-P 1'
_space_group_name_H-M_alt 'P -1'
_atom_sites_solution_hydrogens geom
_audit_creation_method SHELXL-2018/3
_audit_update_record
;
2023-05-05 deposited with the CCDC.	2023-05-08 downloaded from the CCDC.
;
_cell_angle_alpha 94.276(2)
_cell_angle_beta 102.900(2)
_cell_angle_gamma 93.460(2)
_cell_formula_units_Z 2
_cell_length_a 10.8967(2)
_cell_length_b 12.4713(2)
_cell_length_c 12.8652(3)
_cell_measurement_reflns_used 11742
_cell_measurement_temperature 296(2)
_cell_measurement_theta_max 26.4840
_cell_measurement_theta_min 2.7590
_cell_volume 1694.12(6)
_computing_cell_refinement 'CrysAlisPro 1.171.39.29d (Rigaku OD, 2017)'
_computing_data_collection 'CrysAlisPro 1.171.39.29d (Rigaku OD, 2017)'
_computing_data_reduction 'CrysAlisPro 1.171.39.29d (Rigaku OD, 2017)'
_computing_molecular_graphics 'ORTEP-3 (Farrugia, 1997)'
_computing_publication_material 'SHELXL-97 (Sheldrick, 2008)'
_computing_structure_refinement 'SHELXL-2018/3 (Sheldrick, 2018)'
_computing_structure_solution 'SHELXS-97 (Sheldrick 2008)'
_diffrn_ambient_temperature 296(2)
_diffrn_measured_fraction_theta_full 0.997
_diffrn_measured_fraction_theta_max 0.996
_diffrn_measurement_device_type 'XtaLAB AFC12 (RINC): Kappa single'
_diffrn_measurement_method '\w scans'
_diffrn_radiation_type MoK\a
_diffrn_radiation_wavelength 0.71073
_diffrn_reflns_av_R_equivalents 0.0582
_diffrn_reflns_av_unetI/netI 0.0420
_diffrn_reflns_Laue_measured_fraction_full 0.997
_diffrn_reflns_Laue_measured_fraction_max 0.996
_diffrn_reflns_limit_h_max 13
_diffrn_reflns_limit_h_min -13
_diffrn_reflns_limit_k_max 15
_diffrn_reflns_limit_k_min -15
_diffrn_reflns_limit_l_max 16
_diffrn_reflns_limit_l_min -13
_diffrn_reflns_number 31758
_diffrn_reflns_point_group_measured_fraction_full 0.997
_diffrn_reflns_point_group_measured_fraction_max 0.996
_diffrn_reflns_theta_full 25.242
_diffrn_reflns_theta_max 26.368
_diffrn_reflns_theta_min 2.627
_exptl_absorpt_coefficient_mu 0.237
_exptl_absorpt_correction_T_max 1.00000
_exptl_absorpt_correction_T_min 0.63893
_exptl_absorpt_correction_type multi-scan
_exptl_absorpt_process_details
;
CrysAlisPro 1.171.39.29d (Rigaku Oxford Diffraction, 2017)
Empirical absorption correction using spherical harmonics,
 implemented in SCALE3 ABSPACK scaling algorithm.
;
_exptl_crystal_colour Colourless
_exptl_crystal_density_diffrn 1.366
_exptl_crystal_description Block
_exptl_crystal_F_000 724
_exptl_crystal_size_max 0.100
_exptl_crystal_size_mid 0.080
_exptl_crystal_size_min 0.070
_refine_diff_density_max 0.538
_refine_diff_density_min -0.783
_refine_diff_density_rms 0.049
_refine_ls_extinction_method none
_refine_ls_goodness_of_fit_ref 1.042
_refine_ls_hydrogen_treatment constr
_refine_ls_matrix_type full
_refine_ls_number_parameters 454
_refine_ls_number_reflns 6896
_refine_ls_number_restraints 0
_refine_ls_restrained_S_all 1.042
_refine_ls_R_factor_all 0.0717
_refine_ls_R_factor_gt 0.0589
_refine_ls_shift/su_max 0.000
_refine_ls_shift/su_mean 0.000
_refine_ls_structure_factor_coef Fsqd
_refine_ls_weighting_details 'w=1/[\s^2^(Fo^2^)+(0.0748P)^2^+1.0107P] where P=(Fo^2^+2Fc^2^)/3'
_refine_ls_weighting_scheme calc
_refine_ls_wR_factor_gt 0.1594
_refine_ls_wR_factor_ref 0.1678
_reflns_Friedel_coverage 0.000
_reflns_number_gt 5530
_reflns_number_total 6896
_reflns_threshold_expression 'I > 2\s(I)'
_cod_data_source_file d3dt01199b2.cif
_cod_data_source_block Ligand4
_cod_database_code 7712974
_shelx_shelxl_version_number 2018/3
_shelx_space_group_comment
;
The symmetry employed for this shelxl refinement is uniquely defined
by the following loop, which should always be used as a source of
symmetry information in preference to the above space-group names.
They are only intended as comments.
;
_shelx_estimated_absorpt_t_min 0.977
_shelx_estimated_absorpt_t_max 0.984

loop_
_space_group_symop_operation_xyz
'x, y, z'
'-x, -y, -z'

loop_
_atom_site_label
_atom_site_type_symbol
_atom_site_fract_x
_atom_site_fract_y
_atom_site_fract_z
_atom_site_U_iso_or_equiv
_atom_site_adp_type
_atom_site_occupancy
_atom_site_site_symmetry_order
_atom_site_calc_flag
_atom_site_refinement_flags_posn
_atom_site_refinement_flags_adp
_atom_site_refinement_flags_occupancy
_atom_site_disorder_assembly
_atom_site_disorder_group
Cl Cl 0.89097(11) 0.75450(10) 0.30268(9) 0.1076(4) Uani 1 1 d . . . . .
Cl1 Cl 0.95125(11) 0.98277(12) 0.35248(15) 0.1542(7) Uani 1 1 d . . . . .
N3 N 0.32301(17) 0.47687(13) 0.41593(14) 0.0388(4) Uani 1 1 d . . . . .
O1 O 0.78474(18) 0.76005(16) 0.00288(18) 0.0678(5) Uani 1 1 d . . . . .
H1 H 0.820206 0.705569 0.019349 0.102 Uiso 1 1 calc R U . . .
N5 N 0.26834(17) 0.03060(14) 0.34671(14) 0.0393(4) Uani 1 1 d . . . . .
N2 N 0.68535(17) 0.50942(14) 0.17338(14) 0.0390(4) Uani 1 1 d . . . . .
N4 N 0.25735(19) -0.14375(14) 0.37675(16) 0.0454(4) Uani 1 1 d . . . . .
N1 N 0.81040(18) 0.56645(17) 0.06909(15) 0.0473(5) Uani 1 1 d . . . . .
O2 O 0.2491(3) -0.19427(14) 0.56671(16) 0.0796(7) Uani 1 1 d . . . . .
H2 H 0.239516 -0.202534 0.501485 0.119 Uiso 1 1 calc R U . . .
C17 C 0.36371(19) 0.31827(15) 0.33600(16) 0.0336(4) Uani 1 1 d . . . . .
C22 C 0.29439(19) 0.36676(15) 0.40435(16) 0.0346(4) Uani 1 1 d . . . . .
C25 C 0.4118(2) 0.50083(16) 0.35780(16) 0.0358(4) Uani 1 1 d . . . . .
C15 C 0.5257(2) 0.40804(16) 0.24030(16) 0.0369(4) Uani 1 1 d . . . . .
H15 H 0.540485 0.345858 0.201878 0.044 Uiso 1 1 calc R U . . .
C19 C 0.27682(19) 0.14637(16) 0.36477(17) 0.0367(4) Uani 1 1 d . . . . .
C16 C 0.43859(19) 0.40499(15) 0.30509(16) 0.0345(4) Uani 1 1 d . . . . .
C20 C 0.2057(2) 0.19530(17) 0.43025(17) 0.0390(5) Uani 1 1 d . . . . .
H20 H 0.151928 0.152661 0.459926 0.047 Uiso 1 1 calc R U . . .
C18 C 0.3556(2) 0.20636(16) 0.31663(17) 0.0371(4) Uani 1 1 d . . . . .
H18 H 0.401833 0.173034 0.272614 0.045 Uiso 1 1 calc R U . . .
C21 C 0.2142(2) 0.30556(17) 0.45144(17) 0.0385(5) Uani 1 1 d . . . . .
H21 H 0.167885 0.338178 0.495805 0.046 Uiso 1 1 calc R U . . .
C2 C 0.7898(2) 0.44838(17) 0.19143(17) 0.0403(5) Uani 1 1 d . . . . .
C29 C 0.2197(2) -0.02751(18) 0.24726(17) 0.0413(5) Uani 1 1 d . . . . .
C14 C 0.5893(2) 0.50569(17) 0.23485(16) 0.0374(4) Uani 1 1 d . . . . .
C1 C 0.7027(2) 0.57771(18) 0.09788(17) 0.0409(5) Uani 1 1 d . . . . .
C26 C 0.4754(2) 0.59979(16) 0.35037(17) 0.0419(5) Uani 1 1 d . . . . .
H26 H 0.457149 0.663216 0.384577 0.050 Uiso 1 1 calc R U . . .
C7 C 0.8671(2) 0.48536(19) 0.12680(17) 0.0446(5) Uani 1 1 d . . . . .
C23 C 0.2668(2) 0.55256(18) 0.47953(18) 0.0438(5) Uani 1 1 d . . . . .
H23A H 0.320191 0.619568 0.495585 0.053 Uiso 1 1 calc R U . . .
H23B H 0.264279 0.523422 0.546913 0.053 Uiso 1 1 calc R U . . .
C27 C 0.5658(2) 0.60038(17) 0.29085(17) 0.0413(5) Uani 1 1 d . . . . .
H27 H 0.612263 0.664640 0.287684 0.050 Uiso 1 1 calc R U . . .
C28 C 0.2887(2) -0.04436(16) 0.42078(18) 0.0398(5) Uani 1 1 d . . . . .
C3 C 0.8202(2) 0.36523(19) 0.25638(18) 0.0471(5) Uani 1 1 d . . . . .
H3 H 0.767700 0.341290 0.299237 0.057 Uiso 1 1 calc R U . . .
C8 C 0.6159(2) 0.65686(18) 0.05394(17) 0.0419(5) Uani 1 1 d . . . . .
C35 C 0.3393(2) -0.02082(17) 0.53642(17) 0.0401(5) Uani 1 1 d . . . . .
C34 C 0.2135(2) -0.13523(18) 0.26739(19) 0.0449(5) Uani 1 1 d . . . . .
C36 C 0.4128(2) 0.07305(18) 0.58436(19) 0.0457(5) Uani 1 1 d . . . . .
H36 H 0.431936 0.125310 0.541259 0.055 Uiso 1 1 calc R U . . .
C13 C 0.6638(2) 0.74718(19) 0.01083(18) 0.0481(5) Uani 1 1 d . . . . .
C40 C 0.3154(3) -0.09989(18) 0.6043(2) 0.0513(6) Uani 1 1 d . . . . .
C30 C 0.1801(2) 0.0071(2) 0.1464(2) 0.0528(6) Uani 1 1 d . . . . .
H30 H 0.184243 0.079816 0.134754 0.063 Uiso 1 1 calc R U . . .
C12 C 0.5842(3) 0.8272(2) -0.0235(2) 0.0573(6) Uani 1 1 d . . . . .
H12 H 0.616093 0.888126 -0.049205 0.069 Uiso 1 1 calc R U . . .
C9 C 0.4873(2) 0.6471(2) 0.05139(18) 0.0500(6) Uani 1 1 d . . . . .
H9 H 0.453003 0.585922 0.075092 0.060 Uiso 1 1 calc R U . . .
C33 C 0.1667(3) -0.2144(2) 0.1835(2) 0.0576(6) Uani 1 1 d . . . . .
H33 H 0.162488 -0.287010 0.195636 0.069 Uiso 1 1 calc R U . . .
C6 C 0.9810(2) 0.4401(2) 0.1273(2) 0.0565(6) Uani 1 1 d . . . . .
H6 H 1.034729 0.465529 0.086119 0.068 Uiso 1 1 calc R U . . .
C10 C 0.4096(3) 0.7258(2) 0.0146(2) 0.0581(7) Uani 1 1 d . . . . .
H10 H 0.323809 0.717428 0.012848 0.070 Uiso 1 1 calc R U . . .
C4 C 0.9317(3) 0.3201(2) 0.2541(2) 0.0573(6) Uani 1 1 d . . . . .
H4 H 0.954845 0.263790 0.296054 0.069 Uiso 1 1 calc R U . . .
C11 C 0.4597(3) 0.8170(2) -0.0197(2) 0.0613(7) Uani 1 1 d . . . . .
H11 H 0.408444 0.872215 -0.040391 0.074 Uiso 1 1 calc R U . . .
C37 C 0.4574(2) 0.0904(2) 0.6929(2) 0.0538(6) Uani 1 1 d . . . . .
H37 H 0.506324 0.153512 0.722747 0.065 Uiso 1 1 calc R U . . .
C32 C 0.1267(3) -0.1827(2) 0.0818(2) 0.0625(7) Uani 1 1 d . . . . .
H32 H 0.094785 -0.234463 0.024727 0.075 Uiso 1 1 calc R U . . .
C5 C 1.0120(3) 0.3568(2) 0.1900(2) 0.0607(7) Uani 1 1 d . . . . .
H5 H 1.086659 0.324388 0.190126 0.073 Uiso 1 1 calc R U . . .
C38 C 0.4297(3) 0.0146(2) 0.7571(2) 0.0597(7) Uani 1 1 d . . . . .
H38 H 0.458595 0.027117 0.831000 0.072 Uiso 1 1 calc R U . . .
C39 C 0.3596(3) -0.0800(2) 0.7138(2) 0.0614(7) Uani 1 1 d . . . . .
H39 H 0.341769 -0.131051 0.758616 0.074 Uiso 1 1 calc R U . . .
C31 C 0.1335(3) -0.0733(3) 0.0633(2) 0.0666(8) Uani 1 1 d . . . . .
H31 H 0.106395 -0.053968 -0.006111 0.080 Uiso 1 1 calc R U . . .
C24 C 0.1358(3) 0.5762(2) 0.4251(2) 0.0611(7) Uani 1 1 d . . . . .
H24A H 0.138309 0.610129 0.360951 0.092 Uiso 1 1 calc R U . . .
H24B H 0.102327 0.623526 0.472321 0.092 Uiso 1 1 calc R U . . .
H24C H 0.082774 0.510053 0.407169 0.092 Uiso 1 1 calc R U . . .
C C 0.8832(4) 0.8806(3) 0.2542(4) 0.0985(12) Uani 1 1 d . . . . .
HA H 0.926144 0.882117 0.195889 0.118 Uiso 1 1 calc R U . . .
HB H 0.795453 0.893093 0.226077 0.118 Uiso 1 1 calc R U . . .

loop_
_atom_site_aniso_label
_atom_site_aniso_U_11
_atom_site_aniso_U_22
_atom_site_aniso_U_33
_atom_site_aniso_U_23
_atom_site_aniso_U_13
_atom_site_aniso_U_12
Cl 0.1120(8) 0.1177(8) 0.0977(7) 0.0106(6) 0.0403(6) -0.0179(6)
Cl1 0.0778(7) 0.1383(11) 0.2379(17) -0.0906(11) 0.0617(9) -0.0236(7)
N3 0.0493(10) 0.0298(9) 0.0403(9) 0.0009(7) 0.0176(8) 0.0026(7)
O1 0.0638(12) 0.0673(12) 0.0824(14) 0.0377(11) 0.0282(10) 0.0026(9)
N5 0.0434(10) 0.0319(9) 0.0445(10) 0.0072(7) 0.0129(8) 0.0026(7)
N2 0.0431(10) 0.0384(9) 0.0390(9) 0.0094(7) 0.0155(8) 0.0014(7)
N4 0.0554(11) 0.0309(9) 0.0501(11) 0.0025(8) 0.0144(9) -0.0010(8)
N1 0.0485(11) 0.0566(12) 0.0422(10) 0.0152(9) 0.0181(8) 0.0046(9)
O2 0.143(2) 0.0374(10) 0.0552(11) 0.0094(8) 0.0209(13) -0.0150(11)
C17 0.0376(10) 0.0306(10) 0.0339(10) 0.0049(8) 0.0104(8) 0.0018(8)
C22 0.0387(10) 0.0312(10) 0.0346(10) 0.0044(8) 0.0094(8) 0.0028(8)
C25 0.0422(11) 0.0325(10) 0.0339(10) 0.0041(8) 0.0110(8) 0.0013(8)
C15 0.0458(12) 0.0323(10) 0.0346(10) 0.0018(8) 0.0144(9) 0.0003(8)
C19 0.0385(11) 0.0293(10) 0.0433(11) 0.0069(8) 0.0109(9) 0.0016(8)
C16 0.0410(11) 0.0293(9) 0.0339(10) 0.0035(8) 0.0105(8) -0.0009(8)
C20 0.0376(11) 0.0379(11) 0.0452(12) 0.0109(9) 0.0154(9) 0.0012(8)
C18 0.0417(11) 0.0324(10) 0.0403(11) 0.0039(8) 0.0158(9) 0.0027(8)
C21 0.0416(11) 0.0394(11) 0.0393(11) 0.0075(9) 0.0172(9) 0.0061(9)
C2 0.0451(12) 0.0402(11) 0.0351(11) 0.0025(9) 0.0085(9) 0.0020(9)
C29 0.0374(11) 0.0456(12) 0.0419(12) 0.0032(9) 0.0114(9) 0.0019(9)
C14 0.0435(11) 0.0378(11) 0.0330(10) 0.0064(8) 0.0133(8) -0.0017(9)
C1 0.0442(12) 0.0430(12) 0.0374(11) 0.0076(9) 0.0134(9) -0.0007(9)
C26 0.0555(13) 0.0281(10) 0.0428(12) -0.0004(8) 0.0146(10) -0.0003(9)
C7 0.0473(12) 0.0512(13) 0.0367(11) 0.0052(9) 0.0119(9) 0.0043(10)
C23 0.0541(13) 0.0357(11) 0.0434(12) -0.0044(9) 0.0175(10) 0.0039(9)
C27 0.0507(12) 0.0331(10) 0.0404(11) 0.0061(9) 0.0123(9) -0.0061(9)
C28 0.0424(11) 0.0308(10) 0.0485(12) 0.0062(9) 0.0142(9) 0.0039(8)
C3 0.0542(13) 0.0458(12) 0.0414(12) 0.0078(10) 0.0102(10) 0.0036(10)
C8 0.0493(12) 0.0436(12) 0.0340(10) 0.0074(9) 0.0110(9) 0.0043(9)
C35 0.0413(11) 0.0370(11) 0.0424(11) 0.0033(9) 0.0093(9) 0.0082(9)
C34 0.0463(12) 0.0416(12) 0.0478(13) -0.0002(9) 0.0148(10) 0.0010(9)
C36 0.0436(12) 0.0379(11) 0.0527(13) 0.0057(10) 0.0041(10) 0.0036(9)
C13 0.0574(14) 0.0489(13) 0.0393(12) 0.0091(10) 0.0131(10) 0.0015(11)
C40 0.0695(16) 0.0365(12) 0.0491(13) 0.0065(10) 0.0145(12) 0.0056(11)
C30 0.0553(14) 0.0552(14) 0.0489(14) 0.0104(11) 0.0114(11) 0.0085(11)
C12 0.0806(19) 0.0496(14) 0.0445(13) 0.0143(11) 0.0153(12) 0.0118(13)
C9 0.0521(14) 0.0593(15) 0.0405(12) 0.0089(10) 0.0135(10) 0.0038(11)
C33 0.0577(15) 0.0526(14) 0.0597(16) -0.0125(12) 0.0150(12) -0.0029(12)
C6 0.0501(14) 0.0775(18) 0.0449(13) 0.0072(12) 0.0147(11) 0.0108(12)
C10 0.0541(15) 0.0783(18) 0.0433(13) 0.0041(12) 0.0109(11) 0.0185(13)
C4 0.0648(16) 0.0559(15) 0.0483(14) 0.0106(11) 0.0023(12) 0.0147(12)
C11 0.0814(19) 0.0631(16) 0.0408(13) 0.0056(11) 0.0100(12) 0.0304(14)
C37 0.0493(13) 0.0486(13) 0.0564(15) -0.0056(11) -0.0006(11) 0.0087(11)
C32 0.0570(15) 0.0706(18) 0.0539(15) -0.0172(13) 0.0083(12) 0.0031(13)
C5 0.0525(14) 0.0753(18) 0.0522(15) 0.0022(13) 0.0045(12) 0.0232(13)
C38 0.0690(17) 0.0600(16) 0.0477(14) 0.0019(12) 0.0047(12) 0.0218(13)
C39 0.091(2) 0.0473(14) 0.0460(14) 0.0124(11) 0.0105(13) 0.0146(13)
C31 0.0623(17) 0.089(2) 0.0471(15) 0.0021(14) 0.0077(12) 0.0165(15)
C24 0.0612(16) 0.0473(14) 0.0754(18) -0.0021(12) 0.0178(13) 0.0117(12)
C 0.067(2) 0.106(3) 0.117(3) -0.019(2) 0.019(2) 0.011(2)

loop_
_atom_type_symbol
_atom_type_description
_atom_type_scat_dispersion_real
_atom_type_scat_dispersion_imag
_atom_type_scat_source
C C 0.0033 0.0016 'International Tables Vol C Tables 4.2.6.8 and 6.1.1.4'
H H 0.0000 0.0000 'International Tables Vol C Tables 4.2.6.8 and 6.1.1.4'
N N 0.0061 0.0033 'International Tables Vol C Tables 4.2.6.8 and 6.1.1.4'
O O 0.0106 0.0060 'International Tables Vol C Tables 4.2.6.8 and 6.1.1.4'
Cl Cl 0.1484 0.1585 'International Tables Vol C Tables 4.2.6.8 and 6.1.1.4'

loop_
_geom_angle_atom_site_label_1
_geom_angle_atom_site_label_2
_geom_angle_atom_site_label_3
_geom_angle
_geom_angle_site_symmetry_1
_geom_angle_site_symmetry_3
_geom_angle_publ_flag
C22 N3 C25 108.62(16) . . ?
C22 N3 C23 124.28(18) . . ?
C25 N3 C23 127.10(17) . . ?
C13 O1 H1 109.5 . . ?
C28 N5 C29 106.32(17) . . ?
C28 N5 C19 128.73(18) . . ?
C29 N5 C19 124.44(17) . . ?
C1 N2 C2 106.41(17) . . ?
C1 N2 C14 129.51(18) . . ?
C2 N2 C14 123.70(17) . . ?
C28 N4 C34 105.86(18) . . ?
C1 N1 C7 105.97(18) . . ?
C40 O2 H2 109.5 . . ?
C18 C17 C22 119.93(18) . . ?
C18 C17 C16 133.63(19) . . ?
C22 C17 C16 106.32(17) . . ?
N3 C22 C21 129.07(19) . . ?
N3 C22 C17 109.38(17) . . ?
C21 C22 C17 121.53(18) . . ?
N3 C25 C26 129.71(19) . . ?
N3 C25 C16 109.25(17) . . ?
C26 C25 C16 120.98(19) . . ?
C14 C15 C16 118.21(19) . . ?
C14 C15 H15 120.9 . . ?
C16 C15 H15 120.9 . . ?
C18 C19 C20 121.67(19) . . ?
C18 C19 N5 118.82(19) . . ?
C20 C19 N5 119.51(18) . . ?
C15 C16 C25 120.25(18) . . ?
C15 C16 C17 133.33(19) . . ?
C25 C16 C17 106.40(17) . . ?
C21 C20 C19 120.97(18) . . ?
C21 C20 H20 119.5 . . ?
C19 C20 H20 119.5 . . ?
C19 C18 C17 118.03(19) . . ?
C19 C18 H18 121.0 . . ?
C17 C18 H18 121.0 . . ?
C20 C21 C22 117.84(19) . . ?
C20 C21 H21 121.1 . . ?
C22 C21 H21 121.1 . . ?
C3 C2 C7 122.5(2) . . ?
C3 C2 N2 131.5(2) . . ?
C7 C2 N2 105.99(18) . . ?
C30 C29 C34 123.3(2) . . ?
C30 C29 N5 130.8(2) . . ?
C34 C29 N5 105.83(19) . . ?
C15 C14 C27 121.33(19) . . ?
C15 C14 N2 119.06(19) . . ?
C27 C14 N2 119.57(18) . . ?
N1 C1 N2 112.25(19) . . ?
N1 C1 C8 122.06(19) . . ?
N2 C1 C8 125.67(19) . . ?
C27 C26 C25 117.93(19) . . ?
C27 C26 H26 121.0 . . ?
C25 C26 H26 121.0 . . ?
C2 C7 N1 109.4(2) . . ?
C2 C7 C6 120.0(2) . . ?
N1 C7 C6 130.7(2) . . ?
N3 C23 C24 113.4(2) . . ?
N3 C23 H23A 108.9 . . ?
C24 C23 H23A 108.9 . . ?
N3 C23 H23B 108.9 . . ?
C24 C23 H23B 108.9 . . ?
H23A C23 H23B 107.7 . . ?
C26 C27 C14 121.16(19) . . ?
C26 C27 H27 119.4 . . ?
C14 C27 H27 119.4 . . ?
N4 C28 N5 112.38(19) . . ?
N4 C28 C35 121.70(19) . . ?
N5 C28 C35 125.92(19) . . ?
C4 C3 C2 116.6(2) . . ?
C4 C3 H3 121.7 . . ?
C2 C3 H3 121.7 . . ?
C9 C8 C13 118.0(2) . . ?
C9 C8 C1 123.1(2) . . ?
C13 C8 C1 118.9(2) . . ?
C36 C35 C40 117.4(2) . . ?
C36 C35 C28 124.6(2) . . ?
C40 C35 C28 117.9(2) . . ?
C29 C34 C33 119.8(2) . . ?
C29 C34 N4 109.61(19) . . ?
C33 C34 N4 130.5(2) . . ?
C37 C36 C35 121.9(2) . . ?
C37 C36 H36 119.0 . . ?
C35 C36 H36 119.0 . . ?
O1 C13 C12 118.2(2) . . ?
O1 C13 C8 122.4(2) . . ?
C12 C13 C8 119.4(2) . . ?
O2 C40 C39 117.8(2) . . ?
O2 C40 C35 122.5(2) . . ?
C39 C40 C35 119.7(2) . . ?
C29 C30 C31 116.1(2) . . ?
C29 C30 H30 121.9 . . ?
C31 C30 H30 121.9 . . ?
C11 C12 C13 120.6(2) . . ?
C11 C12 H12 119.7 . . ?
C13 C12 H12 119.7 . . ?
C10 C9 C8 121.5(2) . . ?
C10 C9 H9 119.3 . . ?
C8 C9 H9 119.3 . . ?
C32 C33 C34 118.3(3) . . ?
C32 C33 H33 120.8 . . ?
C34 C33 H33 120.8 . . ?
C5 C6 C7 118.4(2) . . ?
C5 C6 H6 120.8 . . ?
C7 C6 H6 120.8 . . ?
C11 C10 C9 119.6(3) . . ?
C11 C10 H10 120.2 . . ?
C9 C10 H10 120.2 . . ?
C3 C4 C5 121.8(2) . . ?
C3 C4 H4 119.1 . . ?
C5 C4 H4 119.1 . . ?
C12 C11 C10 120.6(2) . . ?
C12 C11 H11 119.7 . . ?
C10 C11 H11 119.7 . . ?
C38 C37 C36 119.7(2) . . ?
C38 C37 H37 120.1 . . ?
C36 C37 H37 120.1 . . ?
C33 C32 C31 120.9(2) . . ?
C33 C32 H32 119.6 . . ?
C31 C32 H32 119.6 . . ?
C6 C5 C4 120.7(2) . . ?
C6 C5 H5 119.7 . . ?
C4 C5 H5 119.7 . . ?
C37 C38 C39 120.7(2) . . ?
C37 C38 H38 119.7 . . ?
C39 C38 H38 119.7 . . ?
C38 C39 C40 120.5(2) . . ?
C38 C39 H39 119.7 . . ?
C40 C39 H39 119.7 . . ?
C30 C31 C32 121.5(3) . . ?
C30 C31 H31 119.2 . . ?
C32 C31 H31 119.2 . . ?
C23 C24 H24A 109.5 . . ?
C23 C24 H24B 109.5 . . ?
H24A C24 H24B 109.5 . . ?
C23 C24 H24C 109.5 . . ?
H24A C24 H24C 109.5 . . ?
H24B C24 H24C 109.5 . . ?
Cl1 C Cl 112.0(3) . . ?
Cl1 C HA 109.2 . . ?
Cl C HA 109.2 . . ?
Cl1 C HB 109.2 . . ?
Cl C HB 109.2 . . ?
HA C HB 107.9 . . ?

loop_
_geom_bond_atom_site_label_1
_geom_bond_atom_site_label_2
_geom_bond_distance
_geom_bond_site_symmetry_2
_geom_bond_publ_flag
Cl C 1.734(5) . ?
Cl1 C 1.732(4) . ?
N3 C22 1.379(3) . ?
N3 C25 1.380(3) . ?
N3 C23 1.454(3) . ?
O1 C13 1.346(3) . ?
O1 H1 0.8200 . ?
N5 C28 1.377(3) . ?
N5 C29 1.398(3) . ?
N5 C19 1.439(3) . ?
N2 C1 1.375(3) . ?
N2 C2 1.394(3) . ?
N2 C14 1.447(3) . ?
N4 C28 1.316(3) . ?
N4 C34 1.395(3) . ?
N1 C1 1.319(3) . ?
N1 C7 1.392(3) . ?
O2 C40 1.341(3) . ?
O2 H2 0.8200 . ?
C17 C18 1.393(3) . ?
C17 C22 1.408(3) . ?
C17 C16 1.448(3) . ?
C22 C21 1.392(3) . ?
C25 C26 1.399(3) . ?
C25 C16 1.408(3) . ?
C15 C14 1.378(3) . ?
C15 C16 1.397(3) . ?
C15 H15 0.9300 . ?
C19 C18 1.382(3) . ?
C19 C20 1.398(3) . ?
C20 C21 1.375(3) . ?
C20 H20 0.9300 . ?
C18 H18 0.9300 . ?
C21 H21 0.9300 . ?
C2 C3 1.389(3) . ?
C2 C7 1.391(3) . ?
C29 C30 1.383(3) . ?
C29 C34 1.387(3) . ?
C14 C27 1.404(3) . ?
C1 C8 1.465(3) . ?
C26 C27 1.377(3) . ?
C26 H26 0.9300 . ?
C7 C6 1.393(3) . ?
C23 C24 1.501(4) . ?
C23 H23A 0.9700 . ?
C23 H23B 0.9700 . ?
C27 H27 0.9300 . ?
C28 C35 1.467(3) . ?
C3 C4 1.375(4) . ?
C3 H3 0.9300 . ?
C8 C9 1.392(3) . ?
C8 C13 1.414(3) . ?
C35 C36 1.397(3) . ?
C35 C40 1.415(3) . ?
C34 C33 1.392(3) . ?
C36 C37 1.368(3) . ?
C36 H36 0.9300 . ?
C13 C12 1.393(4) . ?
C40 C39 1.382(4) . ?
C30 C31 1.394(4) . ?
C30 H30 0.9300 . ?
C12 C11 1.367(4) . ?
C12 H12 0.9300 . ?
C9 C10 1.377(4) . ?
C9 H9 0.9300 . ?
C33 C32 1.379(4) . ?
C33 H33 0.9300 . ?
C6 C5 1.374(4) . ?
C6 H6 0.9300 . ?
C10 C11 1.375(4) . ?
C10 H10 0.9300 . ?
C4 C5 1.409(4) . ?
C4 H4 0.9300 . ?
C11 H11 0.9300 . ?
C37 C38 1.363(4) . ?
C37 H37 0.9300 . ?
C32 C31 1.402(4) . ?
C32 H32 0.9300 . ?
C5 H5 0.9300 . ?
C38 C39 1.375(4) . ?
C38 H38 0.9300 . ?
C39 H39 0.9300 . ?
C31 H31 0.9300 . ?
C24 H24A 0.9600 . ?
C24 H24B 0.9600 . ?
C24 H24C 0.9600 . ?
C HA 0.9700 . ?
C HB 0.9700 . ?

loop_
_geom_torsion_atom_site_label_1
_geom_torsion_atom_site_label_2
_geom_torsion_atom_site_label_3
_geom_torsion_atom_site_label_4
_geom_torsion
_geom_torsion_site_symmetry_1
_geom_torsion_site_symmetry_2
_geom_torsion_site_symmetry_3
_geom_torsion_site_symmetry_4
_geom_torsion_publ_flag
C25 N3 C22 C21 177.2(2) . . . . ?
C23 N3 C22 C21 -2.9(3) . . . . ?
C25 N3 C22 C17 -1.1(2) . . . . ?
C23 N3 C22 C17 178.84(19) . . . . ?
C18 C17 C22 N3 176.60(18) . . . . ?
C16 C17 C22 N3 0.1(2) . . . . ?
C18 C17 C22 C21 -1.8(3) . . . . ?
C16 C17 C22 C21 -178.29(19) . . . . ?
C22 N3 C25 C26 -175.4(2) . . . . ?
C23 N3 C25 C26 4.6(4) . . . . ?
C22 N3 C25 C16 1.7(2) . . . . ?
C23 N3 C25 C16 -178.3(2) . . . . ?
C28 N5 C19 C18 124.4(2) . . . . ?
C29 N5 C19 C18 -64.9(3) . . . . ?
C28 N5 C19 C20 -55.5(3) . . . . ?
C29 N5 C19 C20 115.2(2) . . . . ?
C14 C15 C16 C25 3.8(3) . . . . ?
C14 C15 C16 C17 -174.5(2) . . . . ?
N3 C25 C16 C15 179.71(18) . . . . ?
C26 C25 C16 C15 -2.9(3) . . . . ?
N3 C25 C16 C17 -1.6(2) . . . . ?
C26 C25 C16 C17 175.84(19) . . . . ?
C18 C17 C16 C15 3.6(4) . . . . ?
C22 C17 C16 C15 179.3(2) . . . . ?
C18 C17 C16 C25 -174.9(2) . . . . ?
C22 C17 C16 C25 0.9(2) . . . . ?
C18 C19 C20 C21 -1.7(3) . . . . ?
N5 C19 C20 C21 178.25(19) . . . . ?
C20 C19 C18 C17 0.7(3) . . . . ?
N5 C19 C18 C17 -179.28(18) . . . . ?
C22 C17 C18 C19 1.1(3) . . . . ?
C16 C17 C18 C19 176.4(2) . . . . ?
C19 C20 C21 C22 0.9(3) . . . . ?
N3 C22 C21 C20 -177.3(2) . . . . ?
C17 C22 C21 C20 0.8(3) . . . . ?
C1 N2 C2 C3 -177.6(2) . . . . ?
C14 N2 C2 C3 8.9(4) . . . . ?
C1 N2 C2 C7 1.4(2) . . . . ?
C14 N2 C2 C7 -172.10(19) . . . . ?
C28 N5 C29 C30 178.3(2) . . . . ?
C19 N5 C29 C30 5.9(4) . . . . ?
C28 N5 C29 C34 0.0(2) . . . . ?
C19 N5 C29 C34 -172.44(19) . . . . ?
C16 C15 C14 C27 -1.3(3) . . . . ?
C16 C15 C14 N2 176.31(18) . . . . ?
C1 N2 C14 C15 131.5(2) . . . . ?
C2 N2 C14 C15 -56.7(3) . . . . ?
C1 N2 C14 C27 -50.9(3) . . . . ?
C2 N2 C14 C27 121.0(2) . . . . ?
C7 N1 C1 N2 1.0(3) . . . . ?
C7 N1 C1 C8 179.7(2) . . . . ?
C2 N2 C1 N1 -1.5(3) . . . . ?
C14 N2 C1 N1 171.4(2) . . . . ?
C2 N2 C1 C8 179.8(2) . . . . ?
C14 N2 C1 C8 -7.2(4) . . . . ?
N3 C25 C26 C27 176.2(2) . . . . ?
C16 C25 C26 C27 -0.6(3) . . . . ?
C3 C2 C7 N1 178.3(2) . . . . ?
N2 C2 C7 N1 -0.8(2) . . . . ?
C3 C2 C7 C6 -1.3(4) . . . . ?
N2 C2 C7 C6 179.7(2) . . . . ?
C1 N1 C7 C2 -0.1(3) . . . . ?
C1 N1 C7 C6 179.4(3) . . . . ?
C22 N3 C23 C24 -77.8(3) . . . . ?
C25 N3 C23 C24 102.1(3) . . . . ?
C25 C26 C27 C14 3.2(3) . . . . ?
C15 C14 C27 C26 -2.3(3) . . . . ?
N2 C14 C27 C26 -179.83(19) . . . . ?
C34 N4 C28 N5 0.0(2) . . . . ?
C34 N4 C28 C35 179.9(2) . . . . ?
C29 N5 C28 N4 0.0(2) . . . . ?
C19 N5 C28 N4 172.0(2) . . . . ?
C29 N5 C28 C35 -180.0(2) . . . . ?
C19 N5 C28 C35 -7.9(3) . . . . ?
C7 C2 C3 C4 0.0(3) . . . . ?
N2 C2 C3 C4 178.8(2) . . . . ?
N1 C1 C8 C9 156.7(2) . . . . ?
N2 C1 C8 C9 -24.8(4) . . . . ?
N1 C1 C8 C13 -22.6(3) . . . . ?
N2 C1 C8 C13 155.9(2) . . . . ?
N4 C28 C35 C36 157.2(2) . . . . ?
N5 C28 C35 C36 -22.8(3) . . . . ?
N4 C28 C35 C40 -20.8(3) . . . . ?
N5 C28 C35 C40 159.2(2) . . . . ?
C30 C29 C34 C33 0.7(4) . . . . ?
N5 C29 C34 C33 179.1(2) . . . . ?
C30 C29 C34 N4 -178.5(2) . . . . ?
N5 C29 C34 N4 0.0(2) . . . . ?
C28 N4 C34 C29 0.0(3) . . . . ?
C28 N4 C34 C33 -179.0(2) . . . . ?
C40 C35 C36 C37 -1.9(3) . . . . ?
C28 C35 C36 C37 -180.0(2) . . . . ?
C9 C8 C13 O1 -175.3(2) . . . . ?
C1 C8 C13 O1 4.0(3) . . . . ?
C9 C8 C13 C12 5.7(3) . . . . ?
C1 C8 C13 C12 -175.0(2) . . . . ?
C36 C35 C40 O2 -178.1(2) . . . . ?
C28 C35 C40 O2 0.1(4) . . . . ?
C36 C35 C40 C39 2.9(4) . . . . ?
C28 C35 C40 C39 -178.9(2) . . . . ?
C34 C29 C30 C31 -0.7(4) . . . . ?
N5 C29 C30 C31 -178.7(2) . . . . ?
O1 C13 C12 C11 178.4(2) . . . . ?
C8 C13 C12 C11 -2.6(4) . . . . ?
C13 C8 C9 C10 -4.1(3) . . . . ?
C1 C8 C9 C10 176.6(2) . . . . ?
C29 C34 C33 C32 -0.4(4) . . . . ?
N4 C34 C33 C32 178.5(2) . . . . ?
C2 C7 C6 C5 2.0(4) . . . . ?
N1 C7 C6 C5 -177.4(2) . . . . ?
C8 C9 C10 C11 -0.6(4) . . . . ?
C2 C3 C4 C5 0.6(4) . . . . ?
C13 C12 C11 C10 -2.3(4) . . . . ?
C9 C10 C11 C12 3.9(4) . . . . ?
C35 C36 C37 C38 -0.2(4) . . . . ?
C34 C33 C32 C31 0.3(4) . . . . ?
C7 C6 C5 C4 -1.5(4) . . . . ?
C3 C4 C5 C6 0.2(4) . . . . ?
C36 C37 C38 C39 1.3(4) . . . . ?
C37 C38 C39 C40 -0.3(4) . . . . ?
O2 C40 C39 C38 179.1(3) . . . . ?
C35 C40 C39 C38 -1.9(4) . . . . ?
C29 C30 C31 C32 0.5(4) . . . . ?
C33 C32 C31 C30 -0.3(4) . . . . ?
